data_2223188
loop_
_publ_author_name
'Phatchimkun, Jaturong'
'Kongsaeree, Palangpon'
'Suchaichit, Nattawut'
'Chaichit, Narongsak'

_publ_section_title
;
 Diazidobis(5,5'-dimethyl-2,2'-bipyridyl-\k^2^<i>N</i>,<i>N</i>')nickel(II)
 monohydrate
;
_journal_coeditor_code RN2055
_journal_issue 9
_journal_name_full 'Acta Crystallographica Section E'
_journal_page_first m1020
_journal_page_last m1021
_journal_paper_doi 10.1107/S1600536809029407
_journal_volume 65
_journal_year 2009
_chemical_formula_iupac '[Ni (N3)2 (C12 H12 N2)2], H2 O'
_chemical_formula_moiety 'C24 H24 N10 Ni, H2 O'
_chemical_formula_sum 'C24 H26 N10 Ni O'
_chemical_formula_weight 529.22
_chemical_name_systematic
;
Diazidobis(5,5'-dimethyl-2,2'-bipyridyl-\k^2^<i>N</i>,<i>N</i>')nickel(II)
monohydrate
;
_space_group_IT_number 60
_symmetry_cell_setting orthorhombic
_symmetry_space_group_name_Hall '-P 2n 2ab'
_symmetry_space_group_name_H-M 'P b c n'
_atom_sites_solution_hydrogens geom
_atom_sites_solution_primary direct
_atom_sites_solution_secondary difmap
_audit_creation_method SHELXL-97
_cell_angle_alpha 90.00
_cell_angle_beta 90.00
_cell_angle_gamma 90.00
_cell_formula_units_Z 4
_cell_length_a 17.0770(3)
_cell_length_b 8.5350(5)
_cell_length_c 16.6700(4)
_cell_measurement_reflns_used 7908
_cell_measurement_temperature 293(2)
_cell_measurement_theta_max 27.5
_cell_measurement_theta_min 2.7
_cell_volume 2429.69(16)
_computing_cell_refinement 'COLLECT and DENZO/SCALEPACK (Otwinowski & Minor, 1997)'
_computing_data_collection 'COLLECT (Nonius, 2002)'
_computing_data_reduction 'COLLECT (Nonius, 2002)'
_computing_molecular_graphics 'SHELXTL (Sheldrick, 2008)'
_computing_publication_material 'SHELXTL (Sheldrick, 2008)'
_computing_structure_refinement 'SHELXL97 (Sheldrick, 2008)'
_computing_structure_solution 'SHELXS97 (Sheldrick, 2008)'
_diffrn_ambient_temperature 293(2)
_diffrn_measured_fraction_theta_full 0.994
_diffrn_measured_fraction_theta_max 0.994
_diffrn_measurement_device_type 'Nonius KappaCCD'
_diffrn_measurement_method \w
_diffrn_radiation_monochromator graphite
_diffrn_radiation_source 'fine-focus sealed tube'
_diffrn_radiation_type MoK\a
_diffrn_radiation_wavelength 0.71073
_diffrn_reflns_av_R_equivalents 0.0313
_diffrn_reflns_av_sigmaI/netI 0.0374
_diffrn_reflns_limit_h_max 25
_diffrn_reflns_limit_h_min -25
_diffrn_reflns_limit_k_max 12
_diffrn_reflns_limit_k_min -12
_diffrn_reflns_limit_l_max 24
_diffrn_reflns_limit_l_min -24
_diffrn_reflns_number 7908
_diffrn_reflns_theta_full 32.04
_diffrn_reflns_theta_max 32.04
_diffrn_reflns_theta_min 2.67
_exptl_absorpt_coefficient_mu 0.838
_exptl_absorpt_correction_T_max 0.712
_exptl_absorpt_correction_T_min 0.630
_exptl_absorpt_correction_type multi-scan
_exptl_absorpt_process_details '(SADABS; Sheldrick, 1996)'
_exptl_crystal_colour Green
_exptl_crystal_density_diffrn 1.444
_exptl_crystal_density_meas 1.440
_exptl_crystal_density_method 'flotation in aqueous KI'
_exptl_crystal_description Plate
_exptl_crystal_F_000 1096
_exptl_crystal_size_max 0.525
_exptl_crystal_size_mid 0.446
_exptl_crystal_size_min 0.400
_refine_diff_density_max 0.352
_refine_diff_density_min -0.371
_refine_ls_extinction_coef 0.023(3)
_refine_ls_extinction_expression Fc^*^=kFc[1+0.001xFc^2^\l^3^/sin(2\q)]^-1/4^
_refine_ls_extinction_method 'SHELXL97 (Sheldrick, 2008)'
_refine_ls_goodness_of_fit_ref 1.030
_refine_ls_hydrogen_treatment mixed
_refine_ls_matrix_type full
_refine_ls_number_parameters 195
_refine_ls_number_reflns 4209
_refine_ls_number_restraints 0
_refine_ls_restrained_S_all 1.030
_refine_ls_R_factor_all 0.0678
_refine_ls_R_factor_gt 0.0429
_refine_ls_shift/su_max 0.000
_refine_ls_shift/su_mean 0.000
_refine_ls_structure_factor_coef Fsqd
_refine_ls_weighting_details 'calc w=1/[\s^2^(Fo^2^)+(0.0689P)^2^+0.3234P] where P=(Fo^2^+2Fc^2^)/3'
_refine_ls_weighting_scheme calc
_refine_ls_wR_factor_gt 0.1128
_refine_ls_wR_factor_ref 0.1274
_reflns_number_gt 2929
_reflns_number_total 4209
_reflns_threshold_expression I>2\s(I)
_cod_data_source_file rn2055.cif
_cod_data_source_block I
_cod_depositor_comments
;
The following automatic conversions were performed:
'_symmetry_cell_setting' value 'Orthorhombic' changed to 'orthorhombic'
according to '/home/saulius/struct/CIF-dictionaries/cif_core.dic'
dictionary named 'cif_core.dic' version 2.4.1 from
2010-06-29.

'_geom_bond_publ_flag' value 'Y' changed to 'y' according to
'/home/saulius/struct/CIF-dictionaries/cif_core.dic' dictionary named
'cif_core.dic' version 2.4.1 from 2010-06-29 (3
times).

'_geom_angle_publ_flag' value 'Y' changed to 'y' according to
'/home/saulius/struct/CIF-dictionaries/cif_core.dic' dictionary named
'cif_core.dic' version 2.4.1 from 2010-06-29 (10 times).

Automatic conversion script
Id: cif_fix_enum 1527 2010-12-29 10:47:43Z saulius 

The following automatic conversions were performed:

'_symmetry_cell_setting' value 'Orthorhombic' changed to
'orthorhombic' according to
/home/saulius/struct/CIF-dictionaries/cif_core.dic dictionary named
'cif_core.dic' version 2.4.1 from 2010-06-29.

'_geom_bond_publ_flag'
value 'Y' changed to 'y' according to
/home/saulius/struct/CIF-dictionaries/cif_core.dic dictionary named
'cif_core.dic' version 2.4.1 from 2010-06-29 (3
times).

'_geom_angle_publ_flag' value 'Y' changed to 'y' according
to /home/saulius/struct/CIF-dictionaries/cif_core.dic dictionary
named 'cif_core.dic' version 2.4.1 from 2010-06-29 (10 times).

Automatic conversion script
Id: cif_fix_values 1715 2011-07-08 13:25:40Z adriana 
;
_cod_database_code 2223188
_cod_database_fobs_code 2223188

loop_
_symmetry_equiv_pos_as_xyz
'x, y, z'
'-x+1/2, -y+1/2, z+1/2'
'x+1/2, -y+1/2, -z'
'-x, y, -z+1/2'
'-x, -y, -z'
'x-1/2, y-1/2, -z-1/2'
'-x-1/2, y-1/2, z'
'x, -y, z-1/2'

loop_
_atom_site_type_symbol
_atom_site_label
_atom_site_fract_x
_atom_site_fract_y
_atom_site_fract_z
_atom_site_U_iso_or_equiv
_atom_site_adp_type
_atom_site_calc_flag
_atom_site_refinement_flags
_atom_site_occupancy
_atom_site_disorder_assembly
_atom_site_disorder_group
Ni Ni1 1.0000 0.25758(3) 0.2500 0.03045(11) Uani d S 1 . .
C C1 0.85037(9) 0.1839(2) 0.15504(10) 0.0394(4) Uani d . 1 . .
C C2 0.77052(9) 0.1813(2) 0.13931(10) 0.0430(4) Uani d . 1 . .
C C3 0.72270(11) 0.2632(2) 0.19237(13) 0.0485(5) Uani d . 1 . .
C C4 0.75485(10) 0.3478(3) 0.25456(10) 0.0444(4) Uani d . 1 . .
C C5 0.83592(9) 0.3501(2) 0.26388(9) 0.0351(3) Uani d . 1 . .
C C6 0.87691(8) 0.44736(19) 0.32433(9) 0.0346(3) Uani d . 1 . .
C C7 0.83951(10) 0.5554(2) 0.37348(11) 0.0455(4) Uani d . 1 . .
C C8 0.88410(10) 0.6520(2) 0.42157(11) 0.0474(4) Uani d . 1 . .
C C9 0.96489(10) 0.6414(2) 0.42151(9) 0.0404(4) Uani d . 1 . .
C C10 0.99748(9) 0.5262(2) 0.37327(10) 0.0378(3) Uani d . 1 . .
C C11 0.73848(11) 0.0947(3) 0.06809(12) 0.0571(5) Uani d . 1 . .
C C12 1.01596(15) 0.7508(2) 0.46878(14) 0.0526(5) Uani d . 1 . .
N N1 0.88262(7) 0.26572(15) 0.21515(8) 0.0341(3) Uani d . 1 . .
N N2 0.95560(7) 0.43102(16) 0.32590(7) 0.0339(3) Uani d . 1 . .
N N3 1.02626(9) 0.08562(18) 0.16354(8) 0.0434(3) Uani d . 1 . .
N N4 1.08684(8) 0.07905(18) 0.12842(8) 0.0402(3) Uani d . 1 . .
N N5 1.14499(9) 0.0716(3) 0.09306(11) 0.0655(5) Uani d . 1 . .
O O19 0.9708(3) 0.7988(4) 0.2398(3) 0.0853(15) Uani d P 0.50 . .
H H1 0.8876(10) 0.120(2) 0.1214(11) 0.044(5) Uiso d . 1 . .
H H3 0.6660(14) 0.261(2) 0.1832(13) 0.053(6) Uiso d . 1 . .
H H4 0.7209(11) 0.404(2) 0.2906(12) 0.053(6) Uiso d . 1 . .
H H7 0.7824(12) 0.563(2) 0.3731(11) 0.049(5) Uiso d . 1 . .
H H8 0.8591(13) 0.735(2) 0.4557(14) 0.054(6) Uiso d . 1 . .
H H10 1.0548(12) 0.509(2) 0.3715(11) 0.045(5) Uiso d . 1 . .
H H11A 0.7797 0.0357 0.0432 0.086 Uiso calc R 1 . .
H H11B 0.7175 0.1683 0.0302 0.086 Uiso calc R 1 . .
H H11C 0.6978 0.0247 0.0853 0.086 Uiso calc R 1 . .
H H12A 1.0385 0.8272 0.4334 0.079 Uiso calc R 1 . .
H H12B 1.0570 0.6922 0.4944 0.079 Uiso calc R 1 . .
H H12C 0.9850 0.8028 0.5088 0.079 Uiso calc R 1 . .

loop_
_atom_site_aniso_label
_atom_site_aniso_U_11
_atom_site_aniso_U_22
_atom_site_aniso_U_33
_atom_site_aniso_U_12
_atom_site_aniso_U_13
_atom_site_aniso_U_23
Ni1 0.02557(16) 0.03435(17) 0.03144(16) 0.000 0.00161(9) 0.000
C1 0.0336(7) 0.0443(9) 0.0403(8) -0.0033(7) -0.0006(6) -0.0012(7)
C2 0.0361(8) 0.0476(10) 0.0455(8) -0.0063(7) -0.0043(6) 0.0019(8)
C3 0.0302(8) 0.0605(12) 0.0549(10) -0.0022(7) -0.0036(7) 0.0015(8)
C4 0.0294(7) 0.0546(11) 0.0492(9) 0.0034(7) 0.0021(6) -0.0002(8)
C5 0.0292(7) 0.0377(8) 0.0384(7) -0.0002(6) 0.0018(5) 0.0033(6)
C6 0.0304(7) 0.0378(8) 0.0354(7) 0.0030(6) 0.0020(5) 0.0024(6)
C7 0.0369(8) 0.0533(11) 0.0462(9) 0.0066(7) 0.0046(7) -0.0081(8)
C8 0.0483(9) 0.0506(11) 0.0433(9) 0.0086(8) 0.0059(7) -0.0100(8)
C9 0.0477(9) 0.0399(9) 0.0336(7) -0.0002(7) -0.0016(6) -0.0010(7)
C10 0.0342(7) 0.0411(8) 0.0381(8) -0.0004(6) -0.0013(5) -0.0009(7)
C11 0.0462(10) 0.0693(14) 0.0556(11) -0.0115(9) -0.0091(8) -0.0088(10)
C12 0.0645(12) 0.0489(11) 0.0444(10) -0.0032(8) -0.0044(9) -0.0116(8)
N1 0.0281(6) 0.0384(7) 0.0360(7) -0.0014(5) 0.0007(5) 0.0000(5)
N2 0.0313(6) 0.0357(7) 0.0347(6) 0.0013(5) 0.0017(4) -0.0005(5)
N3 0.0424(7) 0.0447(8) 0.0431(7) -0.0017(6) 0.0084(6) -0.0076(6)
N4 0.0373(7) 0.0448(8) 0.0383(7) 0.0076(6) -0.0032(5) -0.0040(6)
N5 0.0386(8) 0.0938(15) 0.0640(10) 0.0137(9) 0.0085(7) -0.0099(10)
O19 0.132(5) 0.0521(16) 0.072(3) -0.021(2) 0.026(3) -0.0070(18)

loop_
_atom_type_symbol
_atom_type_description
_atom_type_scat_dispersion_real
_atom_type_scat_dispersion_imag
_atom_type_scat_source
C C 0.0033 0.0016 'International Tables Vol C Tables 4.2.6.8 and 6.1.1.4'
H H 0.0000 0.0000 'International Tables Vol C Tables 4.2.6.8 and 6.1.1.4'
Ni Ni 0.3393 1.1124 'International Tables Vol C Tables 4.2.6.8 and 6.1.1.4'
N N 0.0061 0.0033 'International Tables Vol C Tables 4.2.6.8 and 6.1.1.4'
O O 0.0106 0.0060 'International Tables Vol C Tables 4.2.6.8 and 6.1.1.4'

loop_
_geom_angle_atom_site_label_1
_geom_angle_atom_site_label_2
_geom_angle_atom_site_label_3
_geom_angle_site_symmetry_1
_geom_angle_site_symmetry_3
_geom_angle
_geom_angle_publ_flag
N1 Ni1 N1 4_755 . 176.19(7) y
N1 Ni1 N2 4_755 4_755 78.26(5) ?
N1 Ni1 N2 . 4_755 98.99(5) y
N1 Ni1 N2 4_755 . 98.99(5) y
N1 Ni1 N2 . . 78.26(5) y
N2 Ni1 N2 4_755 . 89.80(7) y
N1 Ni1 N3 4_755 . 90.53(5) ?
N1 Ni1 N3 . . 92.13(5) y
N2 Ni1 N3 4_755 . 90.12(6) ?
N2 Ni1 N3 . . 170.26(5) y
N1 Ni1 N3 4_755 4_755 92.13(5) ?
N1 Ni1 N3 . 4_755 90.53(5) y
N2 Ni1 N3 4_755 4_755 170.26(5) ?
N2 Ni1 N3 . 4_755 90.12(6) y
N3 Ni1 N3 . 4_755 91.61(8) y
N1 C1 C2 . . 123.57(16) ?
N1 C1 H1 . . 116.1(10) ?
C2 C1 H1 . . 120.3(10) ?
C1 C2 C3 . . 116.64(16) ?
C1 C2 C11 . . 120.97(17) ?
C3 C2 C11 . . 122.39(16) ?
C4 C3 C2 . . 120.49(16) ?
C4 C3 H3 . . 121.3(12) ?
C2 C3 H3 . . 118.2(12) ?
C3 C4 C5 . . 119.18(17) ?
C3 C4 H4 . . 119.4(12) ?
C5 C4 H4 . . 121.4(12) ?
N1 C5 C4 . . 120.87(15) ?
N1 C5 C6 . . 115.47(13) ?
C4 C5 C6 . . 123.61(15) ?
N2 C6 C7 . . 120.95(15) ?
N2 C6 C5 . . 115.17(13) ?
C7 C6 C5 . . 123.77(14) ?
C8 C7 C6 . . 119.07(15) ?
C8 C7 H7 . . 121.0(12) ?
C6 C7 H7 . . 119.9(12) ?
C7 C8 C9 . . 120.74(16) ?
C7 C8 H8 . . 121.0(13) ?
C9 C8 H8 . . 118.2(13) ?
C8 C9 C10 . . 116.59(16) ?
C8 C9 C12 . . 122.57(17) ?
C10 C9 C12 . . 120.81(17) ?
N2 C10 C9 . . 123.88(15) ?
N2 C10 H10 . . 114.9(11) ?
C9 C10 H10 . . 121.2(11) ?
C2 C11 H11A . . 109.5 ?
C2 C11 H11B . . 109.5 ?
H11A C11 H11B . . 109.5 ?
C2 C11 H11C . . 109.5 ?
H11A C11 H11C . . 109.5 ?
H11B C11 H11C . . 109.5 ?
C9 C12 H12A . . 109.5 ?
C9 C12 H12B . . 109.5 ?
H12A C12 H12B . . 109.5 ?
C9 C12 H12C . . 109.5 ?
H12A C12 H12C . . 109.5 ?
H12B C12 H12C . . 109.5 ?
C1 N1 C5 . . 119.11(14) ?
C1 N1 Ni1 . . 125.82(11) ?
C5 N1 Ni1 . . 114.73(10) ?
C10 N2 C6 . . 118.67(13) ?
C10 N2 Ni1 . . 126.35(10) ?
C6 N2 Ni1 . . 114.97(10) ?
N4 N3 Ni1 . . 123.70(12) ?
N5 N4 N3 . . 178.73(18) ?

loop_
_geom_bond_atom_site_label_1
_geom_bond_atom_site_label_2
_geom_bond_site_symmetry_2
_geom_bond_distance
_geom_bond_publ_flag
Ni1 N1 4_755 2.0882(13) ?
Ni1 N1 . 2.0882(13) y
Ni1 N2 4_755 2.0897(13) ?
Ni1 N2 . 2.0897(13) y
Ni1 N3 . 2.1053(14) y
Ni1 N3 4_755 2.1053(14) ?
C1 N1 . 1.340(2) ?
C1 C2 . 1.389(2) ?
C1 H1 . 1.008(19) ?
C2 C3 . 1.392(3) ?
C2 C11 . 1.502(3) ?
C3 C4 . 1.377(3) ?
C3 H3 . 0.98(2) ?
C4 C5 . 1.393(2) ?
C4 H4 . 0.96(2) ?
C5 N1 . 1.347(2) ?
C5 C6 . 1.481(2) ?
C6 N2 . 1.3512(18) ?
C6 C7 . 1.389(2) ?
C7 C8 . 1.379(3) ?
C7 H7 . 0.978(19) ?
C8 C9 . 1.383(2) ?
C8 H8 . 1.00(2) ?
C9 C10 . 1.387(2) ?
C9 C12 . 1.501(3) ?
C10 N2 . 1.340(2) ?
C10 H10 . 0.99(2) ?
C11 H11A . 0.9600 ?
C11 H11B . 0.9600 ?
C11 H11C . 0.9600 ?
C12 H12A . 0.9600 ?
C12 H12B . 0.9600 ?
C12 H12C . 0.9600 ?
N3 N4 . 1.1901(19) ?
N4 N5 . 1.157(2) ?
O19 O19 4_755 1.053(9) ?

loop_
_geom_torsion_atom_site_label_1
_geom_torsion_atom_site_label_2
_geom_torsion_atom_site_label_3
_geom_torsion_atom_site_label_4
_geom_torsion_site_symmetry_1
_geom_torsion_site_symmetry_2
_geom_torsion_site_symmetry_3
_geom_torsion_site_symmetry_4
_geom_torsion
_geom_torsion_publ_flag
N1 C1 C2 C3 . . . . -3.3(3) ?
N1 C1 C2 C11 . . . . 176.43(18) ?
C1 C2 C3 C4 . . . . 3.1(3) ?
C11 C2 C3 C4 . . . . -176.62(19) ?
C2 C3 C4 C5 . . . . -0.2(3) ?
C3 C4 C5 N1 . . . . -2.9(3) ?
C3 C4 C5 C6 . . . . 174.78(17) ?
N1 C5 C6 N2 . . . . -4.0(2) ?
C4 C5 C6 N2 . . . . 178.28(16) ?
N1 C5 C6 C7 . . . . 172.35(16) ?
C4 C5 C6 C7 . . . . -5.4(3) ?
N2 C6 C7 C8 . . . . 3.1(3) ?
C5 C6 C7 C8 . . . . -173.01(16) ?
C6 C7 C8 C9 . . . . -0.4(3) ?
C7 C8 C9 C10 . . . . -2.2(3) ?
C7 C8 C9 C12 . . . . 175.99(19) ?
C8 C9 C10 N2 . . . . 2.4(3) ?
C12 C9 C10 N2 . . . . -175.83(16) ?
C2 C1 N1 C5 . . . . 0.4(3) ?
C2 C1 N1 Ni1 . . . . 173.26(13) ?
C4 C5 N1 C1 . . . . 2.8(2) ?
C6 C5 N1 C1 . . . . -175.05(14) ?
C4 C5 N1 Ni1 . . . . -170.89(13) ?
C6 C5 N1 Ni1 . . . . 11.29(17) ?
N2 Ni1 N1 C1 4_755 . . . 88.14(14) ?
N2 Ni1 N1 C1 . . . . 176.04(14) ?
N3 Ni1 N1 C1 . . . . -2.32(14) ?
N3 Ni1 N1 C1 4_755 . . . -93.95(14) ?
N2 Ni1 N1 C5 4_755 . . . -98.70(11) ?
N2 Ni1 N1 C5 . . . . -10.79(11) ?
N3 Ni1 N1 C5 . . . . 170.84(11) ?
N3 Ni1 N1 C5 4_755 . . . 79.22(12) ?
C9 C10 N2 C6 . . . . 0.2(2) ?
C9 C10 N2 Ni1 . . . . 178.82(12) ?
C7 C6 N2 C10 . . . . -3.0(2) ?
C5 C6 N2 C10 . . . . 173.45(14) ?
C7 C6 N2 Ni1 . . . . 178.23(13) ?
C5 C6 N2 Ni1 . . . . -5.34(17) ?
N1 Ni1 N2 C10 4_755 . . . 7.22(14) ?
N1 Ni1 N2 C10 . . . . -170.09(14) ?
N2 Ni1 N2 C10 4_755 . . . -70.86(13) ?
N3 Ni1 N2 C10 4_755 . . . 99.40(14) ?
N1 Ni1 N2 C6 4_755 . . . -174.10(10) ?
N1 Ni1 N2 C6 . . . . 8.59(10) ?
N2 Ni1 N2 C6 4_755 . . . 107.82(11) ?
N3 Ni1 N2 C6 4_755 . . . -81.92(11) ?
N1 Ni1 N3 N4 4_755 . . . -32.56(15) ?
N1 Ni1 N3 N4 . . . . 144.70(14) ?
N2 Ni1 N3 N4 4_755 . . . 45.70(14) ?
N3 Ni1 N3 N4 4_755 . . . -124.71(16) ?
